data_1572085
loop_
_publ_author_name
'Chen, Zhao-Nian'
'Zhang, Le-Ping'
'Wu, Huai-Li'
'Qi, Qiao-Yan'
'Yan, Meng'
'Tian, Jia'
'Yang, Guan-Yu'
'Li, Zhan-Ting'
'Yang, Bo'

_publ_section_title
;
 Accurate construction of monolayer, bilayer, sandwich bilayer,
 four-layer, multi-layer and chiral bilayer 2D pillararene-type
 supramolecular networks.
;
_journal_issue 33
_journal_name_full 'Chemical science'
_journal_page_first 13191
_journal_page_last 13200
_journal_paper_doi 10.1039/d4sc03022b
_journal_volume 15
_journal_year 2024
_chemical_formula_moiety 'C102 H96 N4 O8, 1.5[H2O]'
_chemical_formula_sum 'C102 H99 N4 O9.5'
_chemical_formula_weight 1532.85
_space_group_crystal_system monoclinic
_space_group_IT_number 14
_space_group_name_Hall '-P 2yn'
_space_group_name_H-M_alt 'P 1 21/n 1'
_atom_sites_solution_hydrogens geom
_atom_sites_solution_primary dual
_audit_creation_date 2024-06-18
_audit_creation_method
;
Olex2 1.5
(compiled 2024.02.16 svn.r378c4104 for OlexSys, GUI svn.r6928)
;
_audit_update_record
;
2024-06-25 deposited with the CCDC.	2024-07-04 downloaded from the CCDC.
;
_cell_angle_alpha 90
_cell_angle_beta 95.279(3)
_cell_angle_gamma 90
_cell_formula_units_Z 4
_cell_length_a 10.3276(9)
_cell_length_b 32.363(2)
_cell_length_c 25.149(2)
_cell_measurement_reflns_used 6045
_cell_measurement_temperature 193.00
_cell_measurement_theta_max 24.41
_cell_measurement_theta_min 2.16
_cell_volume 8370.0(11)
_computing_cell_refinement 'SAINT V8.40B (Bruker, 2019)'
_computing_data_collection 'APEX5 V2023.9-2 (Bruker, 2023)'
_computing_data_reduction 'SAINT V8.40B (Bruker, 2019)'
_computing_molecular_graphics 'Olex2 1.5 (Dolomanov et al., 2009)'
_computing_publication_material 'Olex2 1.5 (Dolomanov et al., 2009)'
_computing_structure_refinement 'SHELXL 2019/3 (Sheldrick, 2015)'
_computing_structure_solution 'SHELXT 2018/2 (Sheldrick, 2018)'
_diffrn_ambient_temperature 193.00
_diffrn_detector CPAD
_diffrn_detector_area_resol_mean 7.41
_diffrn_detector_type 'Bruker PHOTON II'
_diffrn_measured_fraction_theta_full 0.999
_diffrn_measured_fraction_theta_max 0.994
_diffrn_measurement_device 'four-circle diffractometer'
_diffrn_measurement_device_type 'Bruker D8 VENTURE TXS PHOTON II'
_diffrn_measurement_method '\w and \f shutterless scans'
_diffrn_measurement_specimen_support 'nylon loop'
_diffrn_radiation_monochromator 'Helios Multi-layer Optic'
_diffrn_radiation_probe x-ray
_diffrn_radiation_type MoK\a
_diffrn_radiation_wavelength 0.71073
_diffrn_reflns_av_R_equivalents 0.1325
_diffrn_reflns_av_unetI/netI 0.1314
_diffrn_reflns_Laue_measured_fraction_full 0.999
_diffrn_reflns_Laue_measured_fraction_max 0.994
_diffrn_reflns_limit_h_max 12
_diffrn_reflns_limit_h_min -11
_diffrn_reflns_limit_k_max 38
_diffrn_reflns_limit_k_min -39
_diffrn_reflns_limit_l_max 30
_diffrn_reflns_limit_l_min -30
_diffrn_reflns_number 64178
_diffrn_reflns_point_group_measured_fraction_full 0.999
_diffrn_reflns_point_group_measured_fraction_max 0.994
_diffrn_reflns_theta_full 25.242
_diffrn_reflns_theta_max 25.488
_diffrn_reflns_theta_min 1.744
_diffrn_source TXS
_diffrn_source_current 40.0
_diffrn_source_power 1.8
_diffrn_source_type 'Rotaing Anode'
_diffrn_source_voltage 45.0
_diffrn_standards_number 0
_exptl_absorpt_coefficient_mu 0.078
_exptl_absorpt_correction_T_max 0.7452
_exptl_absorpt_correction_T_min 0.6314
_exptl_absorpt_correction_type multi-scan
_exptl_absorpt_process_details
;
SADABS-2016/2 (Bruker,2016/2) was used for absorption correction.
wR2(int) was 0.1416 before and 0.0707 after correction.
The Ratio of minimum to maximum transmission is 0.8473.
The \l/2 correction factor is Not present.
;
_exptl_crystal_colour colourless
_exptl_crystal_colour_primary colourless
_exptl_crystal_density_diffrn 1.216
_exptl_crystal_description block
_exptl_crystal_F_000 3260
_exptl_crystal_size_max 0.16
_exptl_crystal_size_mid 0.15
_exptl_crystal_size_min 0.08
_refine_diff_density_max 0.296
_refine_diff_density_min -0.257
_refine_diff_density_rms 0.058
_refine_ls_extinction_method none
_refine_ls_goodness_of_fit_ref 1.096
_refine_ls_hydrogen_treatment constr
_refine_ls_matrix_type full
_refine_ls_number_parameters 1045
_refine_ls_number_reflns 15486
_refine_ls_number_restraints 2
_refine_ls_restrained_S_all 1.096
_refine_ls_R_factor_all 0.1995
_refine_ls_R_factor_gt 0.0982
_refine_ls_shift/su_max 0.000
_refine_ls_shift/su_mean 0.000
_refine_ls_structure_factor_coef Fsqd
_refine_ls_weighting_details 'w=1/[\s^2^(Fo^2^)+(0.0401P)^2^+10.5836P] where P=(Fo^2^+2Fc^2^)/3'
_refine_ls_weighting_scheme calc
_refine_ls_wR_factor_gt 0.1608
_refine_ls_wR_factor_ref 0.2024
_reflns_Friedel_coverage 0.000
_reflns_number_gt 7663
_reflns_number_total 15486
_reflns_threshold_expression 'I > 2\s(I)'
_cod_data_source_file d4sc03022b2.cif
_cod_data_source_block 231205lu_lgpz292798_7_0m
_cod_depositor_comments
;
The following automatic conversions were performed:

data item '_diffrn_radiation_probe' value 'X-ray' was changed to
'x-ray' in accordance with the
/home/data/users/saulius/crontab/automatic-downloads/rss-feeds/RSC/lib/dictionaries/cif_core.dic
dictionary named 'cif_core.dic' version 2.4.2 last updated on
2011-04-26.

Automatic conversion script
Id: cif_fix_values 8170 2020-07-09 18:12:32Z antanas 

 Adding full bibliography for 1572083--1572100.cif.
;
_cod_original_cell_volume 8370.0(12)
_cod_original_formula_sum 'C102 H99 N4 O9.50'
_cod_database_code 1572085
_shelx_shelxl_version_number 2019/3
_shelx_space_group_comment
;
The symmetry employed for this shelxl refinement is uniquely defined
by the following loop, which should always be used as a source of
symmetry information in preference to the above space-group names.
They are only intended as comments.
;
_shelx_estimated_absorpt_t_max 0.994
_shelx_estimated_absorpt_t_min 0.988
_olex2_refinement_description
;
1. Fixed Uiso
 At 1.2 times of:
  All C(H) groups, All C(H,H) groups
 At 1.5 times of:
  All C(H,H,H) groups, All C(H,H,H,H,H,H) groups
2. Restrained distances
 C26-C25A \\sim C26-C25
 with sigma of 0.02
 O7-C25 \\sim O7-C25A
 with sigma of 0.02
3. Others
 Sof(H26D)=Sof(H26E)=Sof(H26F)=Sof(C25A)=Sof(H25A)=Sof(H25B)=1-FVAR(1)
 Sof(H26A)=Sof(H26B)=Sof(H26C)=Sof(C25)=Sof(H25C)=Sof(H25D)=FVAR(1)
4.a Secondary CH2 refined with riding coordinates:
 C18(H18A,H18B), C58(H58A,H58B), C40(H40A,H40B), C69(H69A,H69B), C29(H29A,
 H29B), C47(H47A,H47B), C38(H38A,H38B), C65(H65A,H65B), C56(H56A,H56B),
 C67(H67A,H67B), C36(H36A,H36B), C27(H27A,H27B), C54(H54A,H54B), C25A(H25A,
 H25B), C25(H25C,H25D)
4.b Aromatic/amide H refined with riding coordinates:
 C60(H60), C13(H13), C24(H24), C32(H32), C7(H7), C2(H2), C63(H63), C21(H21),
 C42(H42), C49(H49), C71(H71), C8(H8), C35(H35), C1(H1), C85(H85), C4(H4),
 C52(H52), C11(H11), C72(H72), C86(H86), C10(H10), C16(H16), C45(H45), C97(H97),
  C83(H83), C96(H96), C93(H93), C82(H82), C5(H5), C88(H88), C90(H90), C94(H94),
 C74(H74), C77(H77), C91(H91), C79(H79), C87(H87), C99(H99), C75(H75), C80(H80),
  C101(H101), C98(H98), C102(H102), C76(H76)
4.c Idealised Me refined as rotating group:
 C66(H66A,H66B,H66C), C68(H68A,H68B,H68C), C39(H39A,H39B,H39C), C57(H57A,H57B,
 H57C), C37(H37A,H37B,H37C), C26(H26D,H26E,H26F), C26(H26A,H26B,H26C), C55(H55A,
 H55B,H55C), C28(H28A,H28B,H28C)
;
_smtbx_masks_special_details
;
A solvent mask was calculated and 68 electrons were 
found in a volume of 624\%A^3^ in 3 voids per unit cell. 
This is consistent with the presence of 
1.5[H2O] per formula unit 
which account for 60 electrons 
per unit cell.
;
_smtbx_masks_void_probe_radius 1.2
_smtbx_masks_void_truncation_radius 1.2
_olex2_submission_special_instructions 'No special instructions were received'
_site XU

loop_
_space_group_symop_operation_xyz
'x, y, z'
'-x+1/2, y+1/2, -z+1/2'
'-x, -y, -z'
'x-1/2, -y-1/2, z-1/2'

loop_
_atom_site_label
_atom_site_type_symbol
_atom_site_fract_x
_atom_site_fract_y
_atom_site_fract_z
_atom_site_U_iso_or_equiv
_atom_site_adp_type
_atom_site_occupancy
_atom_site_site_symmetry_order
_atom_site_calc_flag
_atom_site_refinement_flags_posn
_atom_site_refinement_flags_adp
_atom_site_refinement_flags_occupancy
_atom_site_disorder_assembly
_atom_site_disorder_group
O1 O 0.6196(3) 0.15355(9) 0.93701(13) 0.0408(8) Uani 1 1 d . . . . .
O6 O 0.7140(3) 0.37792(9) 0.54320(13) 0.0426(8) Uani 1 1 d . . . . .
O2 O 0.9096(3) 0.29723(9) 0.94463(12) 0.0418(9) Uani 1 1 d . . . . .
O7 O 0.9755(3) 0.34459(10) 0.71260(13) 0.0444(9) Uani 1 1 d D . . . .
O3 O 0.9363(3) 0.19017(10) 0.81607(12) 0.0429(9) Uani 1 1 d . . . . .
O8 O 0.5974(3) 0.46560(9) 0.69507(13) 0.0445(9) Uani 1 1 d . . . . .
O5 O 0.9960(3) 0.23426(10) 0.58234(13) 0.0456(9) Uani 1 1 d . . . . .
O4 O 0.5936(3) 0.06131(10) 0.77206(12) 0.0471(9) Uani 1 1 d . . . . .
N1 N 1.1627(4) 0.62466(12) 0.93781(16) 0.0450(11) Uani 1 1 d . . . . .
C31 C 0.7796(4) 0.34104(14) 0.55229(17) 0.0324(11) Uani 1 1 d . . . . .
C46 C 0.6950(5) 0.13565(14) 0.64407(17) 0.0340(11) Uani 1 1 d . . . . .
C60 C 0.8847(4) 0.22427(14) 0.92523(17) 0.0335(11) Uani 1 1 d . . . . .
H60 H 0.972193 0.223234 0.916536 0.040 Uiso 1 1 calc R U . . .
C13 C 0.7030(4) 0.37332(13) 0.92610(18) 0.0340(11) Uani 1 1 d . . . . .
H13 H 0.746981 0.379700 0.959943 0.041 Uiso 1 1 calc R U . . .
C64 C 0.6863(4) 0.19044(13) 0.93861(17) 0.0326(11) Uani 1 1 d . . . . .
C14 C 0.6389(4) 0.33581(13) 0.92000(17) 0.0322(11) Uani 1 1 d . . . . .
C59 C 0.8115(4) 0.18828(13) 0.92288(17) 0.0308(11) Uani 1 1 d . . . . .
C9 C 0.7864(4) 0.44053(13) 0.89561(18) 0.0334(11) Uani 1 1 d . . . . .
C12 C 0.7062(4) 0.40232(13) 0.88498(18) 0.0330(11) Uani 1 1 d . . . . .
C22 C 0.8568(4) 0.39455(13) 0.65901(18) 0.0312(11) Uani 1 1 d . . . . .
C3 C 1.0164(4) 0.55089(13) 0.92446(18) 0.0321(11) Uani 1 1 d . . . . .
C50 C 0.8473(4) 0.15901(14) 0.80381(19) 0.0349(12) Uani 1 1 d . . . . .
C6 C 0.9385(4) 0.51269(13) 0.91568(18) 0.0333(11) Uani 1 1 d . . . . .
C48 C 0.7130(5) 0.11685(13) 0.74223(18) 0.0354(12) Uani 1 1 d . . . . .
C17 C 0.6366(5) 0.39385(14) 0.83595(18) 0.0340(11) Uani 1 1 d . . . . .
C23 C 0.8781(5) 0.37418(14) 0.70762(18) 0.0357(12) Uani 1 1 d . . . . .
C20 C 0.6889(5) 0.43474(13) 0.69627(18) 0.0341(11) Uani 1 1 d . . . . .
C51 C 0.8090(4) 0.13706(13) 0.84679(18) 0.0327(11) Uani 1 1 d . . . . .
C61 C 0.8334(5) 0.26176(14) 0.93996(18) 0.0350(12) Uani 1 1 d . . . . .
C30 C 0.8927(5) 0.34327(14) 0.58667(18) 0.0336(11) Uani 1 1 d . . . . .
N3 N 0.2446(5) 0.43577(14) 0.6109(2) 0.0623(13) Uani 1 1 d . . . . .
C24 C 0.8032(5) 0.38275(14) 0.74905(18) 0.0371(12) Uani 1 1 d . . . . .
H24 H 0.817359 0.367620 0.781426 0.045 Uiso 1 1 calc R U . . .
C32 C 0.7404(4) 0.30362(14) 0.52969(17) 0.0335(11) Uani 1 1 d . . . . .
H32 H 0.664029 0.302467 0.505631 0.040 Uiso 1 1 calc R U . . .
C81 C 0.5734(5) 0.24247(14) 0.60353(18) 0.0351(12) Uani 1 1 d . . . . .
C70 C 0.5074(5) 0.28670(14) 0.85659(18) 0.0358(12) Uani 1 1 d . . . . .
C7 C 0.8605(4) 0.49736(13) 0.95303(19) 0.0360(12) Uani 1 1 d . . . . .
H7 H 0.858257 0.511326 0.986156 0.043 Uiso 1 1 calc R U . . .
C2 C 0.9775(5) 0.58347(13) 0.95459(18) 0.0366(12) Uani 1 1 d . . . . .
H2 H 0.900047 0.581356 0.972087 0.044 Uiso 1 1 calc R U . . .
C63 C 0.6358(5) 0.22770(13) 0.95477(17) 0.0348(11) Uani 1 1 d . . . . .
H63 H 0.551078 0.228300 0.966603 0.042 Uiso 1 1 calc R U . . .
C21 C 0.7620(5) 0.42499(13) 0.65405(18) 0.0360(12) Uani 1 1 d . . . . .
H21 H 0.746574 0.439499 0.621244 0.043 Uiso 1 1 calc R U . . .
C42 C 0.8071(5) 0.15877(14) 0.56948(18) 0.0374(12) Uani 1 1 d . . . . .
H42 H 0.868866 0.153490 0.544550 0.045 Uiso 1 1 calc R U . . .
C33 C 0.8109(5) 0.26763(13) 0.54153(18) 0.0350(12) Uani 1 1 d . . . . .
C49 C 0.7980(4) 0.14944(14) 0.75241(18) 0.0369(12) Uani 1 1 d . . . . .
H49 H 0.823029 0.165575 0.723499 0.044 Uiso 1 1 calc R U . . .
C62 C 0.7074(5) 0.26435(13) 0.95394(17) 0.0325(11) Uani 1 1 d . . . . .
C71 C 0.3870(5) 0.27643(14) 0.87243(19) 0.0389(12) Uani 1 1 d . . . . .
H71 H 0.343908 0.295229 0.893837 0.047 Uiso 1 1 calc R U . . .
C84 C 0.4373(5) 0.31793(14) 0.60812(18) 0.0366(12) Uani 1 1 d . . . . .
C18 C 0.6240(5) 0.42343(14) 0.78911(17) 0.0360(12) Uani 1 1 d . . . . .
H18A H 0.647203 0.451523 0.802361 0.043 Uiso 1 1 calc R U . . .
H18B H 0.531892 0.424095 0.774263 0.043 Uiso 1 1 calc R U . . .
C58 C 0.8636(4) 0.14811(13) 0.90286(17) 0.0338(11) Uani 1 1 d . . . . .
H58A H 0.842959 0.125584 0.927355 0.041 Uiso 1 1 calc R U . . .
H58B H 0.959414 0.150053 0.903786 0.041 Uiso 1 1 calc R U . . .
C8 C 0.7853(4) 0.46202(13) 0.94333(19) 0.0352(11) Uani 1 1 d . . . . .
H8 H 0.732415 0.452456 0.969760 0.042 Uiso 1 1 calc R U . . .
C40 C 0.7607(5) 0.22621(13) 0.52096(17) 0.0364(12) Uani 1 1 d . . . . .
H40A H 0.824558 0.214153 0.498350 0.044 Uiso 1 1 calc R U . . .
H40B H 0.678604 0.230593 0.498072 0.044 Uiso 1 1 calc R U . . .
C69 C 0.6466(5) 0.30544(13) 0.96652(18) 0.0367(12) Uani 1 1 d . . . . .
H69A H 0.698200 0.318080 0.997460 0.044 Uiso 1 1 calc R U . . .
H69B H 0.557830 0.300442 0.976917 0.044 Uiso 1 1 calc R U . . .
C34 C 0.9274(5) 0.27061(15) 0.57422(18) 0.0378(12) Uani 1 1 d . . . . .
C92 C 0.8776(5) 0.09243(13) 0.61359(19) 0.0351(12) Uani 1 1 d . . . . .
C41 C 0.7358(5) 0.19531(14) 0.56457(18) 0.0364(12) Uani 1 1 d . . . . .
C15 C 0.5741(4) 0.32662(14) 0.87016(18) 0.0337(11) Uani 1 1 d . . . . .
C35 C 0.9664(5) 0.30807(14) 0.59679(18) 0.0361(12) Uani 1 1 d . . . . .
H35 H 1.044963 0.309609 0.619553 0.043 Uiso 1 1 calc R U . . .
C53 C 0.6765(5) 0.09371(14) 0.78540(18) 0.0369(12) Uani 1 1 d . . . . .
C29 C 0.9347(4) 0.38387(13) 0.61315(18) 0.0364(12) Uani 1 1 d . . . . .
H29A H 1.027875 0.382102 0.626371 0.044 Uiso 1 1 calc R U . . .
H29B H 0.924990 0.406264 0.586265 0.044 Uiso 1 1 calc R U . . .
C19 C 0.7077(5) 0.41296(13) 0.74433(18) 0.0337(11) Uani 1 1 d . . . . .
C44 C 0.6459(5) 0.20288(14) 0.60187(18) 0.0360(12) Uani 1 1 d . . . . .
C43 C 0.7921(4) 0.12938(13) 0.60946(17) 0.0329(11) Uani 1 1 d . . . . .
N2 N 0.2039(5) 0.09562(14) 0.7769(2) 0.0642(14) Uani 1 1 d . . . . .
C1 C 1.0511(5) 0.61918(14) 0.95932(19) 0.0427(13) Uani 1 1 d . . . . .
H1 H 1.019739 0.641338 0.979339 0.051 Uiso 1 1 calc R U . . .
C95 C 1.0315(5) 0.02047(14) 0.6248(2) 0.0404(12) Uani 1 1 d . . . . .
C85 C 0.3906(5) 0.28617(14) 0.57398(19) 0.0403(12) Uani 1 1 d . . . . .
H85 H 0.311899 0.289987 0.551847 0.048 Uiso 1 1 calc R U . . .
C4 C 1.1352(5) 0.55591(14) 0.9027(2) 0.0430(13) Uani 1 1 d . . . . .
H4 H 1.169100 0.534239 0.882595 0.052 Uiso 1 1 calc R U . . .
C52 C 0.7229(4) 0.10419(13) 0.83705(18) 0.0363(12) Uani 1 1 d . . . . .
H52 H 0.695763 0.088781 0.866200 0.044 Uiso 1 1 calc R U . . .
C11 C 0.9411(5) 0.49054(14) 0.86808(19) 0.0403(13) Uani 1 1 d . . . . .
H11 H 0.994894 0.499819 0.841824 0.048 Uiso 1 1 calc R U . . .
C72 C 0.3277(5) 0.23907(15) 0.8576(2) 0.0423(13) Uani 1 1 d . . . . .
H72 H 0.244524 0.232873 0.868825 0.051 Uiso 1 1 calc R U . . .
C86 C 0.4575(5) 0.24916(15) 0.57193(19) 0.0419(13) Uani 1 1 d . . . . .
H86 H 0.423521 0.227962 0.548512 0.050 Uiso 1 1 calc R U . . .
C73 C 0.3881(5) 0.21069(14) 0.82672(19) 0.0368(12) Uani 1 1 d . . . . .
C10 C 0.8666(5) 0.45530(14) 0.85855(19) 0.0400(13) Uani 1 1 d . . . . .
H10 H 0.870481 0.440873 0.825838 0.048 Uiso 1 1 calc R U . . .
C78 C 0.3256(5) 0.17112(14) 0.8096(2) 0.0394(12) Uani 1 1 d . . . . .
C47 C 0.6597(5) 0.10539(14) 0.68557(17) 0.0389(12) Uani 1 1 d . . . . .
H47A H 0.693183 0.077779 0.676864 0.047 Uiso 1 1 calc R U . . .
H47B H 0.563770 0.103462 0.684160 0.047 Uiso 1 1 calc R U . . .
N4 N 1.2446(5) -0.09337(16) 0.6493(2) 0.0712(15) Uani 1 1 d . . . . .
C89 C 0.3691(5) 0.35776(15) 0.6098(2) 0.0392(12) Uani 1 1 d . . . . .
C16 C 0.5730(4) 0.35624(14) 0.82975(18) 0.0369(12) Uani 1 1 d . . . . .
H16 H 0.526283 0.350295 0.796308 0.044 Uiso 1 1 calc R U . . .
C45 C 0.6260(5) 0.17258(14) 0.63925(18) 0.0373(12) Uani 1 1 d . . . . .
H45 H 0.561225 0.177331 0.663029 0.045 Uiso 1 1 calc R U . . .
C97 C 0.9013(5) 0.06872(14) 0.56987(19) 0.0402(12) Uani 1 1 d . . . . .
H97 H 0.864641 0.076763 0.535388 0.048 Uiso 1 1 calc R U . . .
C83 C 0.5519(5) 0.31074(15) 0.64011(19) 0.0440(13) Uani 1 1 d . . . . .
H83 H 0.585400 0.331618 0.664126 0.053 Uiso 1 1 calc R U . . .
C38 C 0.6063(5) 0.37900(15) 0.5043(2) 0.0455(13) Uani 1 1 d . . . . .
H38A H 0.537303 0.360136 0.514446 0.055 Uiso 1 1 calc R U . . .
H38B H 0.632894 0.370151 0.469186 0.055 Uiso 1 1 calc R U . . .
C100 C 1.1071(5) -0.01836(15) 0.6321(2) 0.0443(13) Uani 1 1 d . . . . .
C65 C 0.4926(5) 0.15319(14) 0.9543(2) 0.0446(13) Uani 1 1 d . . . . .
H65A H 0.434745 0.172022 0.932026 0.054 Uiso 1 1 calc R U . . .
H65B H 0.494981 0.162298 0.991954 0.054 Uiso 1 1 calc R U . . .
C96 C 0.9771(5) 0.03355(14) 0.5752(2) 0.0430(13) Uani 1 1 d . . . . .
H96 H 0.992271 0.018033 0.544357 0.052 Uiso 1 1 calc R U . . .
C93 C 0.9373(5) 0.08014(15) 0.6630(2) 0.0448(13) Uani 1 1 d . . . . .
H93 H 0.926068 0.096427 0.693630 0.054 Uiso 1 1 calc R U . . .
C82 C 0.6183(5) 0.27379(15) 0.63773(19) 0.0447(13) Uani 1 1 d . . . . .
H82 H 0.696515 0.269849 0.660105 0.054 Uiso 1 1 calc R U . . .
C5 C 1.2028(5) 0.59240(15) 0.9105(2) 0.0499(14) Uani 1 1 d . . . . .
H5 H 1.283570 0.594801 0.895489 0.060 Uiso 1 1 calc R U . . .
C56 C 0.9777(5) 0.21503(15) 0.7734(2) 0.0452(13) Uani 1 1 d . . . . .
H56A H 0.995647 0.196854 0.743291 0.054 Uiso 1 1 calc R U . . .
H56B H 1.059551 0.229345 0.785946 0.054 Uiso 1 1 calc R U . . .
C88 C 0.3779(5) 0.38282(16) 0.6548(2) 0.0478(14) Uani 1 1 d . . . . .
H88 H 0.426370 0.373802 0.686640 0.057 Uiso 1 1 calc R U . . .
C90 C 0.2930(5) 0.37298(15) 0.5658(2) 0.0469(14) Uani 1 1 d . . . . .
H90 H 0.280920 0.357079 0.534007 0.056 Uiso 1 1 calc R U . . .
C94 C 1.0122(5) 0.04497(15) 0.6684(2) 0.0496(14) Uani 1 1 d . . . . .
H94 H 1.051346 0.037400 0.702722 0.060 Uiso 1 1 calc R U . . .
C66 C 0.4437(5) 0.10929(14) 0.9487(2) 0.0533(15) Uani 1 1 d . . . . .
H66A H 0.433247 0.101656 0.910865 0.080 Uiso 1 1 calc R U . . .
H66B H 0.359681 0.107074 0.963725 0.080 Uiso 1 1 calc R U . . .
H66C H 0.506426 0.090647 0.967973 0.080 Uiso 1 1 calc R U . . .
C67 C 0.9712(6) 0.30851(16) 0.8988(2) 0.0592(17) Uani 1 1 d . . . . .
H67A H 0.904877 0.314358 0.868758 0.071 Uiso 1 1 calc R U . . .
H67B H 1.026379 0.285463 0.888149 0.071 Uiso 1 1 calc R U . . .
C74 C 0.5103(5) 0.22057(16) 0.8121(2) 0.0574(16) Uani 1 1 d . . . . .
H74 H 0.555326 0.201490 0.791780 0.069 Uiso 1 1 calc R U . . .
C36 C 1.0952(5) 0.23303(16) 0.6252(2) 0.0562(15) Uani 1 1 d . . . . .
H36A H 1.061363 0.243325 0.658278 0.067 Uiso 1 1 calc R U . . .
H36B H 1.168953 0.250773 0.617057 0.067 Uiso 1 1 calc R U . . .
C27 C 0.5772(6) 0.48974(15) 0.6474(2) 0.0569(16) Uani 1 1 d . . . . .
H27A H 0.539335 0.472460 0.617439 0.068 Uiso 1 1 calc R U . . .
H27B H 0.660717 0.501251 0.637803 0.068 Uiso 1 1 calc R U . . .
C77 C 0.3595(6) 0.14910(16) 0.7664(2) 0.0596(16) Uani 1 1 d . . . . .
H77 H 0.426158 0.159271 0.746265 0.071 Uiso 1 1 calc R U . . .
C91 C 0.2346(5) 0.41141(17) 0.5683(2) 0.0575(16) Uani 1 1 d . . . . .
H91 H 0.183851 0.420973 0.537340 0.069 Uiso 1 1 calc R U . . .
C54 C 0.5482(6) 0.03762(16) 0.8144(2) 0.0602(16) Uani 1 1 d . . . . .
H54A H 0.495986 0.055200 0.836586 0.072 Uiso 1 1 calc R U . . .
H54B H 0.622628 0.026281 0.837468 0.072 Uiso 1 1 calc R U . . .
C79 C 0.2284(5) 0.15361(16) 0.8366(3) 0.0628(17) Uani 1 1 d . . . . .
H79 H 0.200476 0.166815 0.867250 0.075 Uiso 1 1 calc R U . . .
C87 C 0.3167(6) 0.42079(17) 0.6536(3) 0.0586(16) Uani 1 1 d . . . . .
H87 H 0.326307 0.437309 0.684899 0.070 Uiso 1 1 calc R U . . .
C99 C 1.1918(6) -0.02545(17) 0.6766(2) 0.0602(16) Uani 1 1 d . . . . .
H99 H 1.205878 -0.004448 0.702906 0.072 Uiso 1 1 calc R U . . .
C68 C 1.0527(5) 0.34591(15) 0.9109(2) 0.0574(16) Uani 1 1 d . . . . .
H68A H 1.097769 0.353246 0.879573 0.086 Uiso 1 1 calc R U . . .
H68B H 1.116909 0.340157 0.941159 0.086 Uiso 1 1 calc R U . . .
H68C H 0.997166 0.368944 0.919918 0.086 Uiso 1 1 calc R U . . .
C75 C 0.5674(5) 0.25798(16) 0.8268(2) 0.0597(17) Uani 1 1 d . . . . .
H75 H 0.651112 0.264075 0.816058 0.072 Uiso 1 1 calc R U . . .
C80 C 0.1725(6) 0.11701(17) 0.8187(3) 0.0708(19) Uani 1 1 d . . . . .
H80 H 0.105525 0.106106 0.838093 0.085 Uiso 1 1 calc R U . . .
C101 C 1.0927(5) -0.05038(16) 0.5959(2) 0.0596(16) Uani 1 1 d . . . . .
H101 H 1.035265 -0.047686 0.564305 0.071 Uiso 1 1 calc R U . . .
C39 C 0.5572(6) 0.42264(15) 0.5011(2) 0.0660(18) Uani 1 1 d . . . . .
H39A H 0.486103 0.424823 0.472630 0.099 Uiso 1 1 calc R U . . .
H39B H 0.627952 0.441240 0.493434 0.099 Uiso 1 1 calc R U . . .
H39C H 0.525282 0.430364 0.535281 0.099 Uiso 1 1 calc R U . . .
C57 C 0.8774(5) 0.24658(16) 0.7541(2) 0.0597(16) Uani 1 1 d . . . . .
H57A H 0.911530 0.263791 0.726481 0.090 Uiso 1 1 calc R U . . .
H57B H 0.856971 0.264036 0.784014 0.090 Uiso 1 1 calc R U . . .
H57C H 0.798330 0.232490 0.739062 0.090 Uiso 1 1 calc R U . . .
C37 C 1.1395(6) 0.18912(17) 0.6325(2) 0.0677(18) Uani 1 1 d . . . . .
H37A H 1.174351 0.179390 0.599756 0.101 Uiso 1 1 calc R U . . .
H37B H 1.065679 0.171770 0.640130 0.101 Uiso 1 1 calc R U . . .
H37C H 1.207358 0.187501 0.662308 0.101 Uiso 1 1 calc R U . . .
C98 C 1.2564(6) -0.06243(19) 0.6836(3) 0.0674(18) Uani 1 1 d . . . . .
H98 H 1.313277 -0.065958 0.715210 0.081 Uiso 1 1 calc R U . . .
C102 C 1.1634(7) -0.08688(18) 0.6060(3) 0.0733(19) Uani 1 1 d . . . . .
H102 H 1.152750 -0.108384 0.580245 0.088 Uiso 1 1 calc R U . . .
C76 C 0.2982(6) 0.11238(18) 0.7516(2) 0.0693(18) Uani 1 1 d . . . . .
H76 H 0.325310 0.098226 0.721466 0.083 Uiso 1 1 calc R U . . .
C26 C 1.1800(5) 0.32111(18) 0.7513(3) 0.0713(18) Uani 1 1 d D . . . .
H26D H 1.227164 0.337709 0.726854 0.107 Uiso 0.54(3) 1 calc R U P A 2
H26E H 1.161179 0.293793 0.735652 0.107 Uiso 0.54(3) 1 calc R U P A 2
H26F H 1.233312 0.317988 0.785387 0.107 Uiso 0.54(3) 1 calc R U P A 2
H26A H 1.202768 0.311527 0.716420 0.107 Uiso 0.46(3) 1 calc R U P A 1
H26B H 1.139471 0.298461 0.769676 0.107 Uiso 0.46(3) 1 calc R U P A 1
H26C H 1.258790 0.330188 0.772832 0.107 Uiso 0.46(3) 1 calc R U P A 1
C55 C 0.4658(6) 0.00297(17) 0.7896(2) 0.076(2) Uani 1 1 d . . . . .
H55A H 0.394015 0.014533 0.766005 0.114 Uiso 1 1 calc R U . . .
H55B H 0.430646 -0.013336 0.817774 0.114 Uiso 1 1 calc R U . . .
H55C H 0.519215 -0.014797 0.768832 0.114 Uiso 1 1 calc R U . . .
C28 C 0.4856(6) 0.52393(17) 0.6585(2) 0.076(2) Uani 1 1 d . . . . .
H28A H 0.469422 0.541266 0.626629 0.114 Uiso 1 1 calc R U . . .
H28B H 0.524080 0.540759 0.688270 0.114 Uiso 1 1 calc R U . . .
H28C H 0.403249 0.512136 0.667854 0.114 Uiso 1 1 calc R U . . .
C25A C 1.0538(14) 0.3425(7) 0.7607(5) 0.045(4) Uani 0.54(3) 1 d D . P A 2
H25A H 1.008502 0.326826 0.787360 0.054 Uiso 0.54(3) 1 calc R U P A 2
H25B H 1.071864 0.370634 0.774831 0.054 Uiso 0.54(3) 1 calc R U P A 2
C25 C 1.0863(17) 0.3566(5) 0.7438(12) 0.056(6) Uani 0.46(3) 1 d D . P A 1
H25C H 1.062610 0.366145 0.778983 0.068 Uiso 0.46(3) 1 calc R U P A 1
H25D H 1.128136 0.379845 0.726373 0.068 Uiso 0.46(3) 1 calc R U P A 1

loop_
_atom_site_aniso_label
_atom_site_aniso_U_11
_atom_site_aniso_U_22
_atom_site_aniso_U_33
_atom_site_aniso_U_23
_atom_site_aniso_U_13
_atom_site_aniso_U_12
O1 0.042(2) 0.037(2) 0.045(2) -0.0049(16) 0.0140(17) -0.0079(16)
O6 0.045(2) 0.040(2) 0.040(2) -0.0009(16) -0.0083(17) 0.0069(16)
O2 0.050(2) 0.039(2) 0.038(2) -0.0045(15) 0.0125(17) -0.0168(16)
O7 0.044(2) 0.050(2) 0.038(2) -0.0020(16) -0.0051(17) 0.0142(17)
O3 0.047(2) 0.050(2) 0.032(2) -0.0016(16) 0.0056(16) -0.0141(17)
O8 0.057(2) 0.038(2) 0.039(2) 0.0044(16) 0.0080(17) 0.0110(17)
O5 0.048(2) 0.043(2) 0.044(2) -0.0048(17) -0.0052(17) 0.0122(17)
O4 0.063(3) 0.047(2) 0.031(2) 0.0022(16) 0.0006(17) -0.0202(18)
N1 0.054(3) 0.042(3) 0.039(3) -0.005(2) 0.001(2) -0.012(2)
C31 0.036(3) 0.038(3) 0.024(3) 0.005(2) 0.006(2) 0.007(2)
C46 0.043(3) 0.037(3) 0.021(3) -0.003(2) -0.001(2) -0.004(2)
C60 0.032(3) 0.044(3) 0.026(3) 0.001(2) 0.005(2) -0.001(2)
C13 0.042(3) 0.036(3) 0.024(3) -0.008(2) 0.003(2) -0.002(2)
C64 0.038(3) 0.031(3) 0.028(3) 0.000(2) 0.003(2) -0.006(2)
C14 0.042(3) 0.030(3) 0.027(3) -0.009(2) 0.011(2) -0.001(2)
C59 0.032(3) 0.038(3) 0.023(3) 0.001(2) 0.004(2) 0.002(2)
C9 0.042(3) 0.030(3) 0.029(3) 0.002(2) 0.004(2) 0.000(2)
C12 0.042(3) 0.029(3) 0.029(3) -0.006(2) 0.007(2) -0.005(2)
C22 0.039(3) 0.025(3) 0.030(3) -0.003(2) 0.005(2) -0.004(2)
C3 0.036(3) 0.028(3) 0.031(3) 0.002(2) -0.004(2) 0.000(2)
C50 0.034(3) 0.036(3) 0.035(3) -0.008(2) 0.003(2) -0.004(2)
C6 0.037(3) 0.029(3) 0.033(3) 0.004(2) 0.000(2) 0.001(2)
C48 0.046(3) 0.033(3) 0.028(3) -0.004(2) 0.007(2) 0.001(2)
C17 0.042(3) 0.034(3) 0.027(3) -0.002(2) 0.006(2) 0.004(2)
C23 0.037(3) 0.037(3) 0.031(3) -0.002(2) -0.004(2) 0.000(2)
C20 0.042(3) 0.026(3) 0.034(3) 0.001(2) 0.003(2) 0.000(2)
C51 0.037(3) 0.033(3) 0.028(3) -0.003(2) 0.004(2) 0.005(2)
C61 0.042(3) 0.037(3) 0.026(3) 0.002(2) 0.005(2) -0.007(2)
C30 0.039(3) 0.033(3) 0.030(3) 0.004(2) 0.009(2) -0.002(2)
N3 0.056(3) 0.051(3) 0.080(4) -0.009(3) 0.005(3) 0.005(2)
C24 0.047(3) 0.037(3) 0.026(3) 0.002(2) 0.000(2) 0.001(2)
C32 0.036(3) 0.038(3) 0.026(3) -0.003(2) 0.001(2) -0.002(2)
C81 0.042(3) 0.040(3) 0.023(3) -0.002(2) 0.004(2) 0.001(2)
C70 0.040(3) 0.040(3) 0.027(3) -0.004(2) 0.003(2) -0.002(2)
C7 0.045(3) 0.030(3) 0.031(3) -0.004(2) -0.005(2) 0.002(2)
C2 0.040(3) 0.034(3) 0.035(3) -0.003(2) -0.002(2) 0.000(2)
C63 0.036(3) 0.038(3) 0.031(3) -0.002(2) 0.008(2) -0.007(2)
C21 0.048(3) 0.033(3) 0.026(3) 0.002(2) -0.001(2) -0.003(2)
C42 0.044(3) 0.043(3) 0.025(3) -0.004(2) 0.001(2) -0.002(2)
C33 0.044(3) 0.029(3) 0.032(3) -0.001(2) 0.006(2) 0.001(2)
C49 0.043(3) 0.039(3) 0.030(3) -0.003(2) 0.007(2) -0.008(2)
C62 0.041(3) 0.034(3) 0.023(3) -0.003(2) 0.005(2) -0.005(2)
C71 0.034(3) 0.045(3) 0.038(3) -0.005(2) 0.004(2) -0.002(2)
C84 0.040(3) 0.037(3) 0.033(3) -0.004(2) 0.006(2) -0.006(2)
C18 0.043(3) 0.038(3) 0.028(3) -0.002(2) 0.003(2) 0.002(2)
C58 0.036(3) 0.038(3) 0.028(3) 0.003(2) 0.004(2) 0.001(2)
C8 0.035(3) 0.035(3) 0.036(3) 0.002(2) 0.005(2) 0.000(2)
C40 0.045(3) 0.039(3) 0.026(3) -0.002(2) 0.009(2) 0.003(2)
C69 0.044(3) 0.035(3) 0.031(3) -0.003(2) 0.009(2) -0.005(2)
C34 0.042(3) 0.042(3) 0.030(3) 0.001(2) 0.006(2) 0.008(2)
C92 0.041(3) 0.031(3) 0.034(3) -0.003(2) 0.006(2) 0.000(2)
C41 0.045(3) 0.036(3) 0.028(3) -0.005(2) 0.003(2) -0.001(2)
C15 0.036(3) 0.033(3) 0.034(3) -0.006(2) 0.011(2) -0.007(2)
C35 0.035(3) 0.043(3) 0.030(3) -0.002(2) 0.005(2) 0.001(2)
C53 0.041(3) 0.040(3) 0.031(3) -0.005(2) 0.004(2) -0.010(2)
C29 0.037(3) 0.037(3) 0.036(3) 0.005(2) 0.006(2) -0.004(2)
C19 0.043(3) 0.029(3) 0.029(3) -0.002(2) 0.002(2) -0.002(2)
C44 0.040(3) 0.036(3) 0.031(3) -0.003(2) -0.005(2) 0.003(2)
C43 0.041(3) 0.036(3) 0.021(3) -0.005(2) -0.002(2) -0.001(2)
N2 0.064(4) 0.048(3) 0.080(4) -0.007(3) 0.001(3) -0.019(3)
C1 0.061(4) 0.034(3) 0.033(3) -0.002(2) -0.002(3) -0.001(3)
C95 0.038(3) 0.033(3) 0.050(3) 0.001(2) 0.004(3) -0.002(2)
C85 0.037(3) 0.040(3) 0.043(3) 0.003(2) -0.003(2) 0.004(2)
C4 0.042(3) 0.038(3) 0.050(3) -0.008(2) 0.007(3) -0.003(2)
C52 0.045(3) 0.032(3) 0.032(3) 0.000(2) 0.006(2) -0.004(2)
C11 0.047(3) 0.037(3) 0.038(3) 0.001(2) 0.009(2) -0.010(2)
C72 0.028(3) 0.050(3) 0.051(3) -0.005(3) 0.011(2) -0.006(2)
C86 0.049(3) 0.042(3) 0.033(3) -0.002(2) -0.001(3) -0.004(3)
C73 0.034(3) 0.038(3) 0.037(3) 0.001(2) 0.001(2) -0.005(2)
C10 0.051(3) 0.035(3) 0.034(3) -0.010(2) 0.006(2) -0.011(2)
C78 0.036(3) 0.039(3) 0.042(3) -0.001(2) -0.003(2) -0.008(2)
C47 0.045(3) 0.042(3) 0.030(3) -0.004(2) 0.006(2) -0.009(2)
N4 0.076(4) 0.064(4) 0.075(4) 0.004(3) 0.012(3) 0.025(3)
C89 0.035(3) 0.042(3) 0.042(3) 0.004(2) 0.009(2) -0.001(2)
C16 0.040(3) 0.041(3) 0.030(3) -0.009(2) 0.007(2) -0.008(2)
C45 0.045(3) 0.038(3) 0.029(3) -0.007(2) 0.006(2) -0.003(2)
C97 0.050(3) 0.040(3) 0.030(3) -0.001(2) 0.002(2) 0.005(2)
C83 0.049(3) 0.045(3) 0.038(3) -0.014(2) 0.001(3) 0.005(3)
C38 0.045(3) 0.050(3) 0.040(3) 0.003(2) -0.006(3) 0.002(3)
C100 0.039(3) 0.041(3) 0.052(4) 0.002(3) 0.006(3) -0.001(2)
C65 0.045(3) 0.039(3) 0.052(3) 0.000(2) 0.014(3) -0.008(2)
C96 0.050(3) 0.041(3) 0.038(3) -0.007(2) 0.005(3) 0.005(3)
C93 0.056(4) 0.043(3) 0.036(3) -0.004(2) 0.002(3) 0.009(3)
C82 0.045(3) 0.051(3) 0.038(3) -0.004(3) -0.003(2) 0.010(3)
C5 0.051(4) 0.048(3) 0.051(4) -0.009(3) 0.009(3) -0.014(3)
C56 0.042(3) 0.048(3) 0.046(3) 0.002(3) 0.009(3) -0.013(3)
C88 0.045(3) 0.052(4) 0.046(3) -0.010(3) 0.004(3) 0.002(3)
C90 0.046(3) 0.047(3) 0.048(3) -0.005(3) 0.005(3) 0.006(3)
C94 0.064(4) 0.048(3) 0.035(3) 0.004(3) -0.001(3) 0.010(3)
C66 0.048(4) 0.039(3) 0.075(4) -0.003(3) 0.018(3) -0.011(3)
C67 0.077(4) 0.057(4) 0.047(4) -0.005(3) 0.026(3) -0.032(3)
C74 0.056(4) 0.052(4) 0.068(4) -0.030(3) 0.024(3) -0.016(3)
C36 0.062(4) 0.054(4) 0.052(4) 0.003(3) -0.002(3) 0.013(3)
C27 0.081(5) 0.047(3) 0.045(4) 0.017(3) 0.015(3) 0.020(3)
C77 0.070(4) 0.057(4) 0.053(4) -0.016(3) 0.011(3) -0.024(3)
C91 0.055(4) 0.055(4) 0.062(4) 0.007(3) 0.001(3) 0.012(3)
C54 0.076(4) 0.056(4) 0.048(4) 0.009(3) 0.001(3) -0.025(3)
C79 0.060(4) 0.044(4) 0.087(5) -0.015(3) 0.023(4) -0.018(3)
C87 0.056(4) 0.050(4) 0.070(4) -0.017(3) 0.011(3) 0.000(3)
C99 0.064(4) 0.051(4) 0.064(4) 0.001(3) -0.007(3) 0.012(3)
C68 0.061(4) 0.054(4) 0.059(4) 0.002(3) 0.011(3) -0.019(3)
C75 0.051(4) 0.060(4) 0.073(4) -0.028(3) 0.034(3) -0.028(3)
C80 0.060(4) 0.054(4) 0.102(6) -0.013(4) 0.025(4) -0.027(3)
C101 0.059(4) 0.052(4) 0.068(4) 0.003(3) 0.012(3) 0.018(3)
C39 0.070(4) 0.044(3) 0.079(5) 0.002(3) -0.021(3) 0.009(3)
C57 0.062(4) 0.052(4) 0.065(4) 0.001(3) 0.008(3) -0.019(3)
C37 0.073(5) 0.067(4) 0.061(4) 0.002(3) -0.005(3) 0.032(3)
C98 0.064(4) 0.068(4) 0.069(5) 0.012(4) -0.002(3) 0.021(3)
C102 0.088(5) 0.057(4) 0.076(5) -0.009(4) 0.014(4) 0.017(4)
C76 0.084(5) 0.060(4) 0.065(4) -0.020(3) 0.009(4) -0.021(4)
C26 0.051(4) 0.075(4) 0.085(5) 0.009(4) -0.012(3) 0.007(3)
C55 0.108(6) 0.068(4) 0.049(4) 0.011(3) -0.005(4) -0.048(4)
C28 0.105(6) 0.054(4) 0.072(5) 0.025(3) 0.026(4) 0.036(4)
C25A 0.033(7) 0.054(11) 0.046(8) -0.006(6) -0.008(6) 0.004(6)
C25 0.040(9) 0.063(12) 0.065(14) -0.018(8) -0.002(9) -0.007(8)

loop_
_atom_type_symbol
_atom_type_description
_atom_type_scat_dispersion_real
_atom_type_scat_dispersion_imag
_atom_type_scat_source
C C 0.0033 0.0016 'International Tables Vol C Tables 4.2.6.8 and 6.1.1.4'
H H 0.0000 0.0000 'International Tables Vol C Tables 4.2.6.8 and 6.1.1.4'
N N 0.0061 0.0033 'International Tables Vol C Tables 4.2.6.8 and 6.1.1.4'
O O 0.0106 0.0060 'International Tables Vol C Tables 4.2.6.8 and 6.1.1.4'

loop_
_geom_angle_atom_site_label_1
_geom_angle_atom_site_label_2
_geom_angle_atom_site_label_3
_geom_angle
_geom_angle_site_symmetry_1
_geom_angle_site_symmetry_3
_geom_angle_publ_flag
C64 O1 C65 118.2(3) . . ?
C31 O6 C38 118.6(4) . . ?
C61 O2 C67 115.9(4) . . ?
C23 O7 C25A 118.1(6) . . ?
C25 O7 C23 114.4(6) . . ?
C50 O3 C56 118.7(4) . . ?
C20 O8 C27 117.6(4) . . ?
C34 O5 C36 117.5(4) . . ?
C53 O4 C54 117.9(4) . . ?
C1 N1 C5 115.2(4) . . ?
O6 C31 C30 115.4(4) . . ?
O6 C31 C32 124.7(4) . . ?
C32 C31 C30 119.9(4) . . ?
C43 C46 C47 124.8(4) . . ?
C45 C46 C43 117.4(4) . . ?
C45 C46 C47 117.8(4) . . ?
C59 C60 H60 119.1 . . ?
C59 C60 C61 121.8(4) . . ?
C61 C60 H60 119.1 . . ?
C14 C13 H13 118.3 . . ?
C14 C13 C12 123.4(4) . . ?
C12 C13 H13 118.3 . . ?
O1 C64 C59 115.2(4) . . ?
O1 C64 C63 124.1(4) . . ?
C59 C64 C63 120.8(4) . . ?
C13 C14 C69 119.3(4) . . ?
C13 C14 C15 118.1(4) . . ?
C15 C14 C69 122.6(4) . . ?
C60 C59 C64 117.6(4) . . ?
C60 C59 C58 121.9(4) . . ?
C64 C59 C58 120.5(4) . . ?
C8 C9 C12 121.3(4) . . ?
C10 C9 C12 121.3(4) . . ?
C10 C9 C8 117.5(4) . . ?
C13 C12 C9 118.2(4) . . ?
C17 C12 C13 118.4(4) . . ?
C17 C12 C9 123.4(4) . . ?
C23 C22 C29 120.8(4) . . ?
C21 C22 C23 118.0(4) . . ?
C21 C22 C29 121.1(4) . . ?
C2 C3 C6 122.5(4) . . ?
C2 C3 C4 115.9(4) . . ?
C4 C3 C6 121.6(4) . . ?
O3 C50 C51 115.7(4) . . ?
C49 C50 O3 123.6(4) . . ?
C49 C50 C51 120.7(4) . . ?
C7 C6 C3 122.7(4) . . ?
C7 C6 C11 117.1(4) . . ?
C11 C6 C3 120.2(4) . . ?
C49 C48 C53 118.5(4) . . ?
C49 C48 C47 121.8(4) . . ?
C53 C48 C47 119.7(4) . . ?
C12 C17 C18 124.3(4) . . ?
C16 C17 C12 118.2(4) . . ?
C16 C17 C18 117.5(4) . . ?
O7 C23 C22 117.6(4) . . ?
C24 C23 O7 121.5(4) . . ?
C24 C23 C22 120.9(4) . . ?
O8 C20 C21 124.6(4) . . ?
O8 C20 C19 115.3(4) . . ?
C21 C20 C19 120.1(4) . . ?
C50 C51 C58 119.9(4) . . ?
C50 C51 C52 118.6(4) . . ?
C52 C51 C58 121.4(4) . . ?
C60 C61 O2 121.2(4) . . ?
C62 C61 O2 117.8(4) . . ?
C62 C61 C60 120.8(4) . . ?
C31 C30 C29 120.5(4) . . ?
C35 C30 C31 119.3(4) . . ?
C35 C30 C29 120.2(4) . . ?
C91 N3 C87 115.3(5) . . ?
C23 C24 H24 119.3 . . ?
C23 C24 C19 121.4(4) . . ?
C19 C24 H24 119.3 . . ?
C31 C32 H32 119.4 . . ?
C31 C32 C33 121.2(4) . . ?
C33 C32 H32 119.4 . . ?
C86 C81 C44 121.8(4) . . ?
C82 C81 C44 120.6(4) . . ?
C82 C81 C86 117.6(4) . . ?
C71 C70 C15 123.5(4) . . ?
C75 C70 C71 117.2(4) . . ?
C75 C70 C15 119.3(4) . . ?
C6 C7 H7 119.1 . . ?
C6 C7 C8 121.7(4) . . ?
C8 C7 H7 119.1 . . ?
C3 C2 H2 120.0 . . ?
C3 C2 C1 120.0(5) . . ?
C1 C2 H2 120.0 . . ?
C64 C63 H63 119.4 . . ?
C64 C63 C62 121.2(4) . . ?
C62 C63 H63 119.4 . . ?
C22 C21 C20 121.3(4) . . ?
C22 C21 H21 119.3 . . ?
C20 C21 H21 119.3 . . ?
C41 C42 H42 118.4 . . ?
C41 C42 C43 123.1(4) . . ?
C43 C42 H42 118.4 . . ?
C32 C33 C40 120.9(4) . . ?
C32 C33 C34 118.2(4) . . ?
C34 C33 C40 120.8(4) . . ?
C50 C49 C48 121.2(4) . . ?
C50 C49 H49 119.4 . . ?
C48 C49 H49 119.4 . . ?
C61 C62 C63 117.6(4) . . ?
C61 C62 C69 121.6(4) . . ?
C63 C62 C69 120.7(4) . . ?
C70 C71 H71 119.4 . . ?
C70 C71 C72 121.2(4) . . ?
C72 C71 H71 119.4 . . ?
C85 C84 C89 121.6(5) . . ?
C83 C84 C85 117.4(4) . . ?
C83 C84 C89 121.0(4) . . ?
C17 C18 H18A 108.5 . . ?
C17 C18 H18B 108.5 . . ?
C17 C18 C19 114.9(4) . . ?
H18A C18 H18B 107.5 . . ?
C19 C18 H18A 108.5 . . ?
C19 C18 H18B 108.5 . . ?
C59 C58 C51 113.6(4) . . ?
C59 C58 H58A 108.8 . . ?
C59 C58 H58B 108.8 . . ?
C51 C58 H58A 108.8 . . ?
C51 C58 H58B 108.8 . . ?
H58A C58 H58B 107.7 . . ?
C9 C8 C7 121.0(4) . . ?
C9 C8 H8 119.5 . . ?
C7 C8 H8 119.5 . . ?
C33 C40 H40A 108.7 . . ?
C33 C40 H40B 108.7 . . ?
C33 C40 C41 114.3(4) . . ?
H40A C40 H40B 107.6 . . ?
C41 C40 H40A 108.7 . . ?
C41 C40 H40B 108.7 . . ?
C14 C69 H69A 108.9 . . ?
C14 C69 H69B 108.9 . . ?
C62 C69 C14 113.5(4) . . ?
C62 C69 H69A 108.9 . . ?
C62 C69 H69B 108.9 . . ?
H69A C69 H69B 107.7 . . ?
O5 C34 C33 115.5(4) . . ?
O5 C34 C35 124.1(5) . . ?
C35 C34 C33 120.3(4) . . ?
C97 C92 C43 122.7(4) . . ?
C97 C92 C93 117.1(4) . . ?
C93 C92 C43 120.3(4) . . ?
C42 C41 C40 119.9(4) . . ?
C42 C41 C44 117.8(4) . . ?
C44 C41 C40 122.2(4) . . ?
C14 C15 C70 124.3(4) . . ?
C16 C15 C14 118.5(4) . . ?
C16 C15 C70 117.2(4) . . ?
C30 C35 C34 120.9(5) . . ?
C30 C35 H35 119.6 . . ?
C34 C35 H35 119.6 . . ?
O4 C53 C48 115.1(4) . . ?
O4 C53 C52 124.7(4) . . ?
C52 C53 C48 120.2(4) . . ?
C22 C29 C30 112.5(4) . . ?
C22 C29 H29A 109.1 . . ?
C22 C29 H29B 109.1 . . ?
C30 C29 H29A 109.1 . . ?
C30 C29 H29B 109.1 . . ?
H29A C29 H29B 107.8 . . ?
C20 C19 C18 119.0(4) . . ?
C24 C19 C20 118.1(4) . . ?
C24 C19 C18 122.9(4) . . ?
C41 C44 C81 122.4(4) . . ?
C45 C44 C81 118.9(4) . . ?
C45 C44 C41 118.6(4) . . ?
C46 C43 C42 118.6(4) . . ?
C46 C43 C92 121.9(4) . . ?
C42 C43 C92 119.5(4) . . ?
C80 N2 C76 114.2(5) . . ?
N1 C1 C2 124.5(5) . . ?
N1 C1 H1 117.7 . . ?
C2 C1 H1 117.7 . . ?
C96 C95 C100 122.5(5) . . ?
C94 C95 C100 120.0(5) . . ?
C94 C95 C96 117.6(5) . . ?
C84 C85 H85 119.5 . . ?
C86 C85 C84 120.9(5) . . ?
C86 C85 H85 119.5 . . ?
C3 C4 H4 120.1 . . ?
C5 C4 C3 119.7(5) . . ?
C5 C4 H4 120.1 . . ?
C51 C52 H52 119.6 . . ?
C53 C52 C51 120.8(4) . . ?
C53 C52 H52 119.6 . . ?
C6 C11 H11 119.4 . . ?
C10 C11 C6 121.1(4) . . ?
C10 C11 H11 119.4 . . ?
C71 C72 H72 119.5 . . ?
C73 C72 C71 121.1(4) . . ?
C73 C72 H72 119.5 . . ?
C81 C86 H86 119.4 . . ?
C85 C86 C81 121.2(5) . . ?
C85 C86 H86 119.4 . . ?
C72 C73 C78 122.0(4) . . ?
C74 C73 C72 117.6(4) . . ?
C74 C73 C78 120.4(4) . . ?
C9 C10 H10 119.2 . . ?
C11 C10 C9 121.6(4) . . ?
C11 C10 H10 119.2 . . ?
C77 C78 C73 123.0(5) . . ?
C77 C78 C79 115.2(5) . . ?
C79 C78 C73 121.8(5) . . ?
C46 C47 C48 113.6(4) . . ?
C46 C47 H47A 108.8 . . ?
C46 C47 H47B 108.8 . . ?
C48 C47 H47A 108.8 . . ?
C48 C47 H47B 108.8 . . ?
H47A C47 H47B 107.7 . . ?
C98 N4 C102 115.4(5) . . ?
C88 C89 C84 122.7(5) . . ?
C90 C89 C84 121.7(5) . . ?
C90 C89 C88 115.6(5) . . ?
C17 C16 C15 123.3(4) . . ?
C17 C16 H16 118.3 . . ?
C15 C16 H16 118.3 . . ?
C46 C45 H45 118.0 . . ?
C44 C45 C46 124.0(5) . . ?
C44 C45 H45 118.0 . . ?
C92 C97 H97 119.3 . . ?
C92 C97 C96 121.3(5) . . ?
C96 C97 H97 119.3 . . ?
C84 C83 H83 119.3 . . ?
C82 C83 C84 121.3(5) . . ?
C82 C83 H83 119.3 . . ?
O6 C38 H38A 110.2 . . ?
O6 C38 H38B 110.2 . . ?
O6 C38 C39 107.5(4) . . ?
H38A C38 H38B 108.5 . . ?
C39 C38 H38A 110.2 . . ?
C39 C38 H38B 110.2 . . ?
C99 C100 C95 122.1(5) . . ?
C99 C100 C101 115.8(5) . . ?
C101 C100 C95 122.1(5) . . ?
O1 C65 H65A 110.4 . . ?
O1 C65 H65B 110.4 . . ?
O1 C65 C66 106.8(4) . . ?
H65A C65 H65B 108.6 . . ?
C66 C65 H65A 110.4 . . ?
C66 C65 H65B 110.4 . . ?
C95 C96 H96 119.4 . . ?
C97 C96 C95 121.3(5) . . ?
C97 C96 H96 119.4 . . ?
C92 C93 H93 119.2 . . ?
C94 C93 C92 121.6(5) . . ?
C94 C93 H93 119.2 . . ?
C81 C82 C83 121.5(5) . . ?
C81 C82 H82 119.3 . . ?
C83 C82 H82 119.3 . . ?
N1 C5 C4 124.5(5) . . ?
N1 C5 H5 117.8 . . ?
C4 C5 H5 117.8 . . ?
O3 C56 H56A 109.1 . . ?
O3 C56 H56B 109.1 . . ?
O3 C56 C57 112.3(4) . . ?
H56A C56 H56B 107.9 . . ?
C57 C56 H56A 109.1 . . ?
C57 C56 H56B 109.1 . . ?
C89 C88 H88 119.8 . . ?
C87 C88 C89 120.4(5) . . ?
C87 C88 H88 119.8 . . ?
C89 C90 H90 120.0 . . ?
C91 C90 C89 120.0(5) . . ?
C91 C90 H90 120.0 . . ?
C95 C94 H94 119.5 . . ?
C93 C94 C95 121.0(5) . . ?
C93 C94 H94 119.5 . . ?
C65 C66 H66A 109.5 . . ?
C65 C66 H66B 109.5 . . ?
C65 C66 H66C 109.5 . . ?
H66A C66 H66B 109.5 . . ?
H66A C66 H66C 109.5 . . ?
H66B C66 H66C 109.5 . . ?
O2 C67 H67A 109.8 . . ?
O2 C67 H67B 109.8 . . ?
O2 C67 C68 109.3(4) . . ?
H67A C67 H67B 108.3 . . ?
C68 C67 H67A 109.8 . . ?
C68 C67 H67B 109.8 . . ?
C73 C74 H74 119.7 . . ?
C75 C74 C73 120.6(5) . . ?
C75 C74 H74 119.7 . . ?
O5 C36 H36A 110.1 . . ?
O5 C36 H36B 110.1 . . ?
O5 C36 C37 108.1(4) . . ?
H36A C36 H36B 108.4 . . ?
C37 C36 H36A 110.1 . . ?
C37 C36 H36B 110.1 . . ?
O8 C27 H27A 110.3 . . ?
O8 C27 H27B 110.3 . . ?
O8 C27 C28 107.1(4) . . ?
H27A C27 H27B 108.6 . . ?
C28 C27 H27A 110.3 . . ?
C28 C27 H27B 110.3 . . ?
C78 C77 H77 119.5 . . ?
C78 C77 C76 121.1(5) . . ?
C76 C77 H77 119.5 . . ?
N3 C91 C90 124.6(6) . . ?
N3 C91 H91 117.7 . . ?
C90 C91 H91 117.7 . . ?
O4 C54 H54A 110.2 . . ?
O4 C54 H54B 110.2 . . ?
O4 C54 C55 107.6(4) . . ?
H54A C54 H54B 108.5 . . ?
C55 C54 H54A 110.2 . . ?
C55 C54 H54B 110.2 . . ?
C78 C79 H79 120.2 . . ?
C80 C79 C78 119.6(5) . . ?
C80 C79 H79 120.2 . . ?
N3 C87 C88 124.1(5) . . ?
N3 C87 H87 118.0 . . ?
C88 C87 H87 118.0 . . ?
C100 C99 H99 119.5 . . ?
C98 C99 C100 121.0(6) . . ?
C98 C99 H99 119.5 . . ?
C67 C68 H68A 109.5 . . ?
C67 C68 H68B 109.5 . . ?
C67 C68 H68C 109.5 . . ?
H68A C68 H68B 109.5 . . ?
H68A C68 H68C 109.5 . . ?
H68B C68 H68C 109.5 . . ?
C70 C75 C74 122.3(5) . . ?
C70 C75 H75 118.8 . . ?
C74 C75 H75 118.8 . . ?
N2 C80 C79 125.7(6) . . ?
N2 C80 H80 117.1 . . ?
C79 C80 H80 117.1 . . ?
C100 C101 H101 120.3 . . ?
C100 C101 C102 119.4(6) . . ?
C102 C101 H101 120.3 . . ?
C38 C39 H39A 109.5 . . ?
C38 C39 H39B 109.5 . . ?
C38 C39 H39C 109.5 . . ?
H39A C39 H39B 109.5 . . ?
H39A C39 H39C 109.5 . . ?
H39B C39 H39C 109.5 . . ?
C56 C57 H57A 109.5 . . ?
C56 C57 H57B 109.5 . . ?
C56 C57 H57C 109.5 . . ?
H57A C57 H57B 109.5 . . ?
H57A C57 H57C 109.5 . . ?
H57B C57 H57C 109.5 . . ?
C36 C37 H37A 109.5 . . ?
C36 C37 H37B 109.5 . . ?
C36 C37 H37C 109.5 . . ?
H37A C37 H37B 109.5 . . ?
H37A C37 H37C 109.5 . . ?
H37B C37 H37C 109.5 . . ?
N4 C98 C99 124.2(6) . . ?
N4 C98 H98 117.9 . . ?
C99 C98 H98 117.9 . . ?
N4 C102 C101 124.2(6) . . ?
N4 C102 H102 117.9 . . ?
C101 C102 H102 117.9 . . ?
N2 C76 C77 124.2(6) . . ?
N2 C76 H76 117.9 . . ?
C77 C76 H76 117.9 . . ?
H26D C26 H26E 109.5 . . ?
H26D C26 H26F 109.5 . . ?
H26E C26 H26F 109.5 . . ?
H26A C26 H26B 109.5 . . ?
H26A C26 H26C 109.5 . . ?
H26B C26 H26C 109.5 . . ?
C25A C26 H26D 109.5 . . ?
C25A C26 H26E 109.5 . . ?
C25A C26 H26F 109.5 . . ?
C25 C26 H26A 109.5 . . ?
C25 C26 H26B 109.5 . . ?
C25 C26 H26C 109.5 . . ?
C54 C55 H55A 109.5 . . ?
C54 C55 H55B 109.5 . . ?
C54 C55 H55C 109.5 . . ?
H55A C55 H55B 109.5 . . ?
H55A C55 H55C 109.5 . . ?
H55B C55 H55C 109.5 . . ?
C27 C28 H28A 109.5 . . ?
C27 C28 H28B 109.5 . . ?
C27 C28 H28C 109.5 . . ?
H28A C28 H28B 109.5 . . ?
H28A C28 H28C 109.5 . . ?
H28B C28 H28C 109.5 . . ?
O7 C25A C26 109.0(8) . . ?
O7 C25A H25A 109.9 . . ?
O7 C25A H25B 109.9 . . ?
C26 C25A H25A 109.9 . . ?
C26 C25A H25B 109.9 . . ?
H25A C25A H25B 108.3 . . ?
O7 C25 C26 110.3(10) . . ?
O7 C25 H25C 109.6 . . ?
O7 C25 H25D 109.6 . . ?
C26 C25 H25C 109.6 . . ?
C26 C25 H25D 109.6 . . ?
H25C C25 H25D 108.1 . . ?

loop_
_geom_bond_atom_site_label_1
_geom_bond_atom_site_label_2
_geom_bond_distance
_geom_bond_site_symmetry_2
_geom_bond_publ_flag
O1 C64 1.377(5) . ?
O1 C65 1.419(5) . ?
O6 C31 1.381(5) . ?
O6 C38 1.413(5) . ?
O2 C61 1.390(5) . ?
O2 C67 1.415(5) . ?
O7 C23 1.386(5) . ?
O7 C25A 1.394(10) . ?
O7 C25 1.382(12) . ?
O3 C50 1.380(5) . ?
O3 C56 1.437(5) . ?
O8 C20 1.373(5) . ?
O8 C27 1.430(5) . ?
O5 C34 1.379(5) . ?
O5 C36 1.417(6) . ?
O4 C53 1.376(5) . ?
O4 C54 1.426(5) . ?
N1 C1 1.329(6) . ?
N1 C5 1.336(6) . ?
C31 C30 1.390(6) . ?
C31 C32 1.382(6) . ?
C46 C43 1.402(6) . ?
C46 C47 1.501(6) . ?
C46 C45 1.391(6) . ?
C60 H60 0.9500 . ?
C60 C59 1.386(6) . ?
C60 C61 1.388(6) . ?
C13 H13 0.9500 . ?
C13 C14 1.385(6) . ?
C13 C12 1.399(6) . ?
C64 C59 1.389(6) . ?
C64 C63 1.390(6) . ?
C14 C69 1.524(6) . ?
C14 C15 1.398(6) . ?
C59 C58 1.511(6) . ?
C9 C12 1.498(6) . ?
C9 C8 1.388(6) . ?
C9 C10 1.387(6) . ?
C12 C17 1.396(6) . ?
C22 C23 1.388(6) . ?
C22 C21 1.387(6) . ?
C22 C29 1.506(6) . ?
C3 C6 1.481(6) . ?
C3 C2 1.380(6) . ?
C3 C4 1.398(6) . ?
C50 C51 1.381(6) . ?
C50 C49 1.380(6) . ?
C6 C7 1.384(6) . ?
C6 C11 1.398(6) . ?
C48 C49 1.381(6) . ?
C48 C53 1.399(6) . ?
C48 C47 1.525(6) . ?
C17 C18 1.514(6) . ?
C17 C16 1.385(6) . ?
C23 C24 1.382(6) . ?
C20 C21 1.395(6) . ?
C20 C19 1.397(6) . ?
C51 C58 1.513(6) . ?
C51 C52 1.393(6) . ?
C61 C62 1.381(6) . ?
C30 C35 1.381(6) . ?
C30 C29 1.518(6) . ?
N3 C91 1.326(7) . ?
N3 C87 1.339(7) . ?
C24 H24 0.9500 . ?
C24 C19 1.386(6) . ?
C32 H32 0.9500 . ?
C32 C33 1.391(6) . ?
C81 C44 1.487(6) . ?
C81 C86 1.392(6) . ?
C81 C82 1.382(6) . ?
C70 C71 1.380(6) . ?
C70 C15 1.489(6) . ?
C70 C75 1.376(6) . ?
C7 H7 0.9500 . ?
C7 C8 1.391(6) . ?
C2 H2 0.9500 . ?
C2 C1 1.382(6) . ?
C63 H63 0.9500 . ?
C63 C62 1.399(6) . ?
C21 H21 0.9500 . ?
C42 H42 0.9500 . ?
C42 C41 1.393(6) . ?
C42 C43 1.403(6) . ?
C33 C40 1.511(6) . ?
C33 C34 1.397(6) . ?
C49 H49 0.9500 . ?
C62 C69 1.516(6) . ?
C71 H71 0.9500 . ?
C71 C72 1.391(6) . ?
C84 C85 1.397(6) . ?
C84 C89 1.471(6) . ?
C84 C83 1.388(6) . ?
C18 H18A 0.9900 . ?
C18 H18B 0.9900 . ?
C18 C19 1.520(6) . ?
C58 H58A 0.9900 . ?
C58 H58B 0.9900 . ?
C8 H8 0.9500 . ?
C40 H40A 0.9900 . ?
C40 H40B 0.9900 . ?
C40 C41 1.524(6) . ?
C69 H69A 0.9900 . ?
C69 H69B 0.9900 . ?
C34 C35 1.383(6) . ?
C92 C43 1.484(6) . ?
C92 C97 1.381(6) . ?
C92 C93 1.393(6) . ?
C41 C44 1.400(6) . ?
C15 C16 1.396(6) . ?
C35 H35 0.9500 . ?
C53 C52 1.385(6) . ?
C29 H29A 0.9900 . ?
C29 H29B 0.9900 . ?
C44 C45 1.387(6) . ?
N2 C80 1.324(7) . ?
N2 C76 1.327(7) . ?
C1 H1 0.9500 . ?
C95 C100 1.482(6) . ?
C95 C96 1.385(6) . ?
C95 C94 1.383(6) . ?
C85 H85 0.9500 . ?
C85 C86 1.386(6) . ?
C4 H4 0.9500 . ?
C4 C5 1.377(6) . ?
C52 H52 0.9500 . ?
C11 H11 0.9500 . ?
C11 C10 1.384(6) . ?
C72 H72 0.9500 . ?
C72 C73 1.388(6) . ?
C86 H86 0.9500 . ?
C73 C78 1.480(6) . ?
C73 C74 1.384(6) . ?
C10 H10 0.9500 . ?
C78 C77 1.371(7) . ?
C78 C79 1.384(7) . ?
C47 H47A 0.9900 . ?
C47 H47B 0.9900 . ?
N4 C98 1.320(7) . ?
N4 C102 1.329(7) . ?
C89 C88 1.388(6) . ?
C89 C90 1.387(7) . ?
C16 H16 0.9500 . ?
C45 H45 0.9500 . ?
C97 H97 0.9500 . ?
C97 C96 1.381(6) . ?
C83 H83 0.9500 . ?
C83 C82 1.382(6) . ?
C38 H38A 0.9900 . ?
C38 H38B 0.9900 . ?
C38 C39 1.501(6) . ?
C100 C99 1.374(7) . ?
C100 C101 1.379(7) . ?
C65 H65A 0.9900 . ?
C65 H65B 0.9900 . ?
C65 C66 1.510(6) . ?
C96 H96 0.9500 . ?
C93 H93 0.9500 . ?
C93 C94 1.376(6) . ?
C82 H82 0.9500 . ?
C5 H5 0.9500 . ?
C56 H56A 0.9900 . ?
C56 H56B 0.9900 . ?
C56 C57 1.503(7) . ?
C88 H88 0.9500 . ?
C88 C87 1.381(7) . ?
C90 H90 0.9500 . ?
C90 C91 1.386(7) . ?
C94 H94 0.9500 . ?
C66 H66A 0.9800 . ?
C66 H66B 0.9800 . ?
C66 H66C 0.9800 . ?
C67 H67A 0.9900 . ?
C67 H67B 0.9900 . ?
C67 C68 1.490(6) . ?
C74 H74 0.9500 . ?
C74 C75 1.382(6) . ?
C36 H36A 0.9900 . ?
C36 H36B 0.9900 . ?
C36 C37 1.499(6) . ?
C27 H27A 0.9900 . ?
C27 H27B 0.9900 . ?
C27 C28 1.499(7) . ?
C77 H77 0.9500 . ?
C77 C76 1.381(7) . ?
C91 H91 0.9500 . ?
C54 H54A 0.9900 . ?
C54 H54B 0.9900 . ?
C54 C55 1.508(7) . ?
C79 H79 0.9500 . ?
C79 C80 1.375(7) . ?
C87 H87 0.9500 . ?
C99 H99 0.9500 . ?
C99 C98 1.374(7) . ?
C68 H68A 0.9800 . ?
C68 H68B 0.9800 . ?
C68 H68C 0.9800 . ?
C75 H75 0.9500 . ?
C80 H80 0.9500 . ?
C101 H101 0.9500 . ?
C101 C102 1.400(7) . ?
C39 H39A 0.9800 . ?
C39 H39B 0.9800 . ?
C39 H39C 0.9800 . ?
C57 H57A 0.9800 . ?
C57 H57B 0.9800 . ?
C57 H57C 0.9800 . ?
C37 H37A 0.9800 . ?
C37 H37B 0.9800 . ?
C37 H37C 0.9800 . ?
C98 H98 0.9500 . ?
C102 H102 0.9500 . ?
C76 H76 0.9500 . ?
C26 H26D 0.9800 . ?
C26 H26E 0.9800 . ?
C26 H26F 0.9800 . ?
C26 H26A 0.9800 . ?
C26 H26B 0.9800 . ?
C26 H26C 0.9800 . ?
C26 C25A 1.513(11) . ?
C26 C25 1.502(13) . ?
C55 H55A 0.9800 . ?
C55 H55B 0.9800 . ?
C55 H55C 0.9800 . ?
C28 H28A 0.9800 . ?
C28 H28B 0.9800 . ?
C28 H28C 0.9800 . ?
C25A H25A 0.9900 . ?
C25A H25B 0.9900 . ?
C25 H25C 0.9900 . ?
C25 H25D 0.9900 . ?

loop_
_geom_torsion_atom_site_label_1
_geom_torsion_atom_site_label_2
_geom_torsion_atom_site_label_3
_geom_torsion_atom_site_label_4
_geom_torsion
_geom_torsion_site_symmetry_1
_geom_torsion_site_symmetry_2
_geom_torsion_site_symmetry_3
_geom_torsion_site_symmetry_4
_geom_torsion_publ_flag
O1 C64 C59 C60 -178.1(4) . . . . ?
O1 C64 C59 C58 3.2(6) . . . . ?
O1 C64 C63 C62 -178.0(4) . . . . ?
O6 C31 C30 C35 -178.1(4) . . . . ?
O6 C31 C30 C29 2.2(6) . . . . ?
O6 C31 C32 C33 -179.0(4) . . . . ?
O2 C61 C62 C63 -173.2(4) . . . . ?
O2 C61 C62 C69 8.5(6) . . . . ?
O7 C23 C24 C19 178.6(4) . . . . ?
O3 C50 C51 C58 0.5(6) . . . . ?
O3 C50 C51 C52 -177.7(4) . . . . ?
O3 C50 C49 C48 177.4(4) . . . . ?
O8 C20 C21 C22 177.1(4) . . . . ?
O8 C20 C19 C24 -176.9(4) . . . . ?
O8 C20 C19 C18 2.7(6) . . . . ?
O5 C34 C35 C30 179.8(4) . . . . ?
O4 C53 C52 C51 178.6(4) . . . . ?
C31 O6 C38 C39 -177.9(4) . . . . ?
C31 C30 C35 C34 -1.6(7) . . . . ?
C31 C30 C29 C22 76.6(5) . . . . ?
C31 C32 C33 C40 174.0(4) . . . . ?
C31 C32 C33 C34 -4.2(7) . . . . ?
C60 C59 C58 C51 -103.5(5) . . . . ?
C60 C61 C62 C63 2.5(7) . . . . ?
C60 C61 C62 C69 -175.8(4) . . . . ?
C13 C14 C69 C62 -119.5(5) . . . . ?
C13 C14 C15 C70 176.4(4) . . . . ?
C13 C14 C15 C16 -2.4(7) . . . . ?
C13 C12 C17 C18 175.9(4) . . . . ?
C13 C12 C17 C16 -3.0(7) . . . . ?
C64 O1 C65 C66 -179.5(4) . . . . ?
C64 C59 C58 C51 75.1(5) . . . . ?
C64 C63 C62 C61 -4.3(7) . . . . ?
C64 C63 C62 C69 174.0(4) . . . . ?
C14 C13 C12 C9 -176.0(4) . . . . ?
C14 C13 C12 C17 2.9(7) . . . . ?
C14 C15 C16 C17 2.2(7) . . . . ?
C59 C60 C61 O2 176.9(4) . . . . ?
C59 C60 C61 C62 1.3(7) . . . . ?
C59 C64 C63 C62 2.3(7) . . . . ?
C9 C12 C17 C18 -5.3(7) . . . . ?
C9 C12 C17 C16 175.7(4) . . . . ?
C12 C13 C14 C69 177.1(4) . . . . ?
C12 C13 C14 C15 -0.1(7) . . . . ?
C12 C9 C8 C7 179.7(4) . . . . ?
C12 C9 C10 C11 -179.9(4) . . . . ?
C12 C17 C18 C19 103.8(5) . . . . ?
C12 C17 C16 C15 0.6(7) . . . . ?
C22 C23 C24 C19 -2.5(7) . . . . ?
C3 C6 C7 C8 178.2(4) . . . . ?
C3 C6 C11 C10 -178.5(4) . . . . ?
C3 C2 C1 N1 -2.2(8) . . . . ?
C3 C4 C5 N1 -0.5(8) . . . . ?
C50 O3 C56 C57 77.0(5) . . . . ?
C50 C51 C58 C59 72.0(5) . . . . ?
C50 C51 C52 C53 -0.1(7) . . . . ?
C6 C3 C2 C1 -176.9(4) . . . . ?
C6 C3 C4 C5 178.1(5) . . . . ?
C6 C7 C8 C9 0.4(7) . . . . ?
C6 C11 C10 C9 0.1(8) . . . . ?
C48 C53 C52 C51 -1.7(7) . . . . ?
C17 C18 C19 C20 170.7(4) . . . . ?
C17 C18 C19 C24 -9.7(7) . . . . ?
C23 O7 C25A C26 -158.5(10) . . . . ?
C23 O7 C25 C26 174.2(14) . . . . ?
C23 C22 C21 C20 -0.7(7) . . . . ?
C23 C22 C29 C30 75.0(6) . . . . ?
C23 C24 C19 C20 0.0(7) . . . . ?
C23 C24 C19 C18 -179.6(4) . . . . ?
C20 O8 C27 C28 -173.5(4) . . . . ?
C51 C50 C49 C48 -2.4(7) . . . . ?
C61 O2 C67 C68 -177.8(4) . . . . ?
C61 C60 C59 C64 -3.4(7) . . . . ?
C61 C60 C59 C58 175.3(4) . . . . ?
C61 C62 C69 C14 60.8(6) . . . . ?
C30 C31 C32 C33 1.4(7) . . . . ?
C32 C31 C30 C35 1.6(7) . . . . ?
C32 C31 C30 C29 -178.1(4) . . . . ?
C32 C33 C40 C41 -118.5(5) . . . . ?
C32 C33 C34 O5 -176.9(4) . . . . ?
C32 C33 C34 C35 4.2(7) . . . . ?
C81 C44 C45 C46 -175.1(4) . . . . ?
C70 C71 C72 C73 0.5(8) . . . . ?
C70 C15 C16 C17 -176.7(4) . . . . ?
C7 C6 C11 C10 1.3(7) . . . . ?
C2 C3 C6 C7 -31.2(7) . . . . ?
C2 C3 C6 C11 148.5(5) . . . . ?
C2 C3 C4 C5 -2.2(7) . . . . ?
C63 C64 C59 C60 1.6(7) . . . . ?
C63 C64 C59 C58 -177.1(4) . . . . ?
C63 C62 C69 C14 -117.5(5) . . . . ?
C21 C22 C23 O7 -178.3(4) . . . . ?
C21 C22 C23 C24 2.8(7) . . . . ?
C21 C22 C29 C30 -105.1(5) . . . . ?
C21 C20 C19 C24 2.1(7) . . . . ?
C21 C20 C19 C18 -178.3(4) . . . . ?
C42 C41 C44 C81 174.3(4) . . . . ?
C42 C41 C44 C45 -4.4(7) . . . . ?
C33 C40 C41 C42 -116.8(5) . . . . ?
C33 C40 C41 C44 60.8(6) . . . . ?
C33 C34 C35 C30 -1.3(7) . . . . ?
C49 C50 C51 C58 -179.7(4) . . . . ?
C49 C50 C51 C52 2.1(7) . . . . ?
C49 C48 C53 O4 -178.8(4) . . . . ?
C49 C48 C53 C52 1.5(7) . . . . ?
C49 C48 C47 C46 -7.1(7) . . . . ?
C71 C70 C15 C14 77.5(7) . . . . ?
C71 C70 C15 C16 -103.7(5) . . . . ?
C71 C70 C75 C74 1.2(8) . . . . ?
C71 C72 C73 C78 -178.7(5) . . . . ?
C71 C72 C73 C74 1.2(8) . . . . ?
C84 C85 C86 C81 -0.3(7) . . . . ?
C84 C89 C88 C87 177.1(5) . . . . ?
C84 C89 C90 C91 -177.4(5) . . . . ?
C84 C83 C82 C81 -0.1(8) . . . . ?
C18 C17 C16 C15 -178.4(4) . . . . ?
C58 C51 C52 C53 -178.2(4) . . . . ?
C8 C9 C12 C13 -43.0(6) . . . . ?
C8 C9 C12 C17 138.2(5) . . . . ?
C8 C9 C10 C11 -1.2(7) . . . . ?
C40 C33 C34 O5 4.9(6) . . . . ?
C40 C33 C34 C35 -174.0(4) . . . . ?
C40 C41 C44 C81 -3.3(7) . . . . ?
C40 C41 C44 C45 178.0(4) . . . . ?
C69 C14 C15 C70 -0.7(7) . . . . ?
C69 C14 C15 C16 -179.4(4) . . . . ?
C34 O5 C36 C37 170.1(4) . . . . ?
C34 C33 C40 C41 59.7(6) . . . . ?
C92 C97 C96 C95 0.6(8) . . . . ?
C92 C93 C94 C95 0.2(8) . . . . ?
C41 C42 C43 C46 4.3(7) . . . . ?
C41 C42 C43 C92 -176.5(4) . . . . ?
C41 C44 C45 C46 3.6(7) . . . . ?
C15 C14 C69 C62 57.5(6) . . . . ?
C15 C70 C71 C72 178.5(5) . . . . ?
C15 C70 C75 C74 -179.0(5) . . . . ?
C35 C30 C29 C22 -103.0(5) . . . . ?
C53 O4 C54 C55 -177.0(5) . . . . ?
C53 C48 C49 C50 0.5(7) . . . . ?
C53 C48 C47 C46 173.5(4) . . . . ?
C29 C22 C23 O7 1.6(6) . . . . ?
C29 C22 C23 C24 -177.3(4) . . . . ?
C29 C22 C21 C20 179.4(4) . . . . ?
C29 C30 C35 C34 178.1(4) . . . . ?
C19 C20 C21 C22 -1.8(7) . . . . ?
C44 C81 C86 C85 179.8(4) . . . . ?
C44 C81 C82 C83 -179.6(5) . . . . ?
C43 C46 C47 C48 103.0(5) . . . . ?
C43 C46 C45 C44 1.3(7) . . . . ?
C43 C42 C41 C40 178.2(4) . . . . ?
C43 C42 C41 C44 0.6(7) . . . . ?
C43 C92 C97 C96 -177.4(4) . . . . ?
C43 C92 C93 C94 177.0(5) . . . . ?
C1 N1 C5 C4 1.9(8) . . . . ?
C95 C100 C99 C98 177.1(5) . . . . ?
C95 C100 C101 C102 -177.7(5) . . . . ?
C85 C84 C89 C88 153.4(5) . . . . ?
C85 C84 C89 C90 -27.6(7) . . . . ?
C85 C84 C83 C82 0.9(7) . . . . ?
C4 C3 C6 C7 148.4(5) . . . . ?
C4 C3 C6 C11 -31.8(7) . . . . ?
C4 C3 C2 C1 3.5(7) . . . . ?
C52 C51 C58 C59 -109.9(5) . . . . ?
C11 C6 C7 C8 -1.6(7) . . . . ?
C72 C73 C78 C77 158.0(5) . . . . ?
C72 C73 C78 C79 -22.3(8) . . . . ?
C72 C73 C74 C75 -1.7(8) . . . . ?
C86 C81 C44 C41 86.0(6) . . . . ?
C86 C81 C44 C45 -95.3(6) . . . . ?
C86 C81 C82 C83 -0.9(7) . . . . ?
C73 C78 C77 C76 -179.7(5) . . . . ?
C73 C78 C79 C80 179.3(5) . . . . ?
C73 C74 C75 C70 0.5(9) . . . . ?
C10 C9 C12 C13 135.7(5) . . . . ?
C10 C9 C12 C17 -43.1(7) . . . . ?
C10 C9 C8 C7 1.0(7) . . . . ?
C78 C73 C74 C75 178.2(5) . . . . ?
C78 C77 C76 N2 0.2(10) . . . . ?
C78 C79 C80 N2 0.6(11) . . . . ?
C47 C46 C43 C42 174.5(4) . . . . ?
C47 C46 C43 C92 -4.7(7) . . . . ?
C47 C46 C45 C44 -178.3(4) . . . . ?
C47 C48 C49 C50 -178.8(4) . . . . ?
C47 C48 C53 O4 0.6(7) . . . . ?
C47 C48 C53 C52 -179.1(4) . . . . ?
C89 C84 C85 C86 178.5(4) . . . . ?
C89 C84 C83 C82 -178.3(5) . . . . ?
C89 C88 C87 N3 1.2(9) . . . . ?
C89 C90 C91 N3 -0.6(9) . . . . ?
C16 C17 C18 C19 -77.2(5) . . . . ?
C45 C46 C43 C42 -5.1(6) . . . . ?
C45 C46 C43 C92 175.8(4) . . . . ?
C45 C46 C47 C48 -77.4(6) . . . . ?
C97 C92 C43 C46 132.1(5) . . . . ?
C97 C92 C43 C42 -47.1(7) . . . . ?
C97 C92 C93 C94 -2.6(8) . . . . ?
C83 C84 C85 C86 -0.7(7) . . . . ?
C83 C84 C89 C88 -27.4(7) . . . . ?
C83 C84 C89 C90 151.6(5) . . . . ?
C38 O6 C31 C30 173.1(4) . . . . ?
C38 O6 C31 C32 -6.5(6) . . . . ?
C100 C95 C96 C97 176.5(5) . . . . ?
C100 C95 C94 C93 -176.9(5) . . . . ?
C100 C99 C98 N4 0.6(10) . . . . ?
C100 C101 C102 N4 0.8(10) . . . . ?
C65 O1 C64 C59 177.9(4) . . . . ?
C65 O1 C64 C63 -1.8(6) . . . . ?
C96 C95 C100 C99 160.3(5) . . . . ?
C96 C95 C100 C101 -22.6(8) . . . . ?
C96 C95 C94 C93 2.6(8) . . . . ?
C93 C92 C43 C46 -47.5(7) . . . . ?
C93 C92 C43 C42 133.3(5) . . . . ?
C93 C92 C97 C96 2.2(7) . . . . ?
C82 C81 C44 C41 -95.3(6) . . . . ?
C82 C81 C44 C45 83.4(6) . . . . ?
C82 C81 C86 C85 1.1(7) . . . . ?
C5 N1 C1 C2 -0.6(7) . . . . ?
C56 O3 C50 C51 -178.2(4) . . . . ?
C56 O3 C50 C49 2.0(7) . . . . ?
C88 C89 C90 C91 1.7(7) . . . . ?
C90 C89 C88 C87 -2.0(7) . . . . ?
C94 C95 C100 C99 -20.2(8) . . . . ?
C94 C95 C100 C101 156.9(5) . . . . ?
C94 C95 C96 C97 -3.0(8) . . . . ?
C67 O2 C61 C60 56.0(6) . . . . ?
C67 O2 C61 C62 -128.3(5) . . . . ?
C74 C73 C78 C77 -21.9(8) . . . . ?
C74 C73 C78 C79 157.8(5) . . . . ?
C36 O5 C34 C33 -164.1(4) . . . . ?
C36 O5 C34 C35 14.8(7) . . . . ?
C27 O8 C20 C21 -0.9(7) . . . . ?
C27 O8 C20 C19 178.1(4) . . . . ?
C77 C78 C79 C80 -0.9(8) . . . . ?
C91 N3 C87 C88 0.0(9) . . . . ?
C54 O4 C53 C48 -177.3(4) . . . . ?
C54 O4 C53 C52 2.4(7) . . . . ?
C79 C78 C77 C76 0.6(9) . . . . ?
C87 N3 C91 C90 -0.3(9) . . . . ?
C99 C100 C101 C102 -0.4(8) . . . . ?
C75 C70 C71 C72 -1.7(7) . . . . ?
C75 C70 C15 C14 -102.3(6) . . . . ?
C75 C70 C15 C16 76.5(6) . . . . ?
C80 N2 C76 C77 -0.6(10) . . . . ?
C101 C100 C99 C98 -0.2(8) . . . . ?
C98 N4 C102 C101 -0.4(10) . . . . ?
C102 N4 C98 C99 -0.3(10) . . . . ?
C76 N2 C80 C79 0.2(10) . . . . ?
C25A O7 C23 C22 140.4(13) . . . . ?
C25A O7 C23 C24 -40.7(13) . . . . ?
C25 O7 C23 C22 106.6(17) . . . . ?
C25 O7 C23 C24 -74.5(17) . . . . ?

loop_
_smtbx_masks_void_nr
_smtbx_masks_void_average_x
_smtbx_masks_void_average_y
_smtbx_masks_void_average_z
_smtbx_masks_void_volume
_smtbx_masks_void_count_electrons
_smtbx_masks_void_content
1 -0.507 0.000 0.000 239.7 32.2 '3 H2O'
2 -0.129 0.257 0.201 26.8 1.1 ?
3 -0.352 0.500 0.500 239.7 32.2 '3 H2O'
4 0.129 0.743 0.799 26.8 1.1 ?
5 0.229 0.985 0.281 8.9 0.0 ?
6 0.271 0.485 0.219 8.9 0.0 ?
7 0.371 0.243 0.701 26.8 1.1 ?
8 0.629 0.757 0.299 26.8 1.1 ?
9 0.729 0.515 0.781 8.9 0.0 ?
10 0.771 0.015 0.719 8.9 0.0 ?
